data_4036753
loop_
_publ_author_name
'Yu, Changjiang'
'Wu, Qinghua'
'Wang, Jun'
'Wei, Yun'
'Hao, Erhong'
'Jiao, Lijuan'

_publ_section_title
;
 Red to Near-Infrared Isoindole BODIPY Fluorophores: Synthesis, Crystal
 Structures, and Spectroscopic and Electrochemical Properties.
;
_journal_issue 9
_journal_name_full 'The Journal of organic chemistry'
_journal_page_first 3761
_journal_page_last 3770
_journal_paper_doi 10.1021/acs.joc.6b00414
_journal_volume 81
_journal_year 2016
_chemical_formula_sum 'C23 H18 B F2 N3 O'
_chemical_formula_weight 401.21
_space_group_IT_number 2
_space_group_name_Hall '-P 1'
_space_group_name_H-M_alt 'P -1'
_symmetry_cell_setting triclinic
_symmetry_space_group_name_H-M 'P -1'
_atom_sites_solution_hydrogens geom
_atom_sites_solution_primary direct
_atom_sites_solution_secondary difmap
_audit_creation_method SHELXL-97
_cell_angle_alpha 69.074(2)
_cell_angle_beta 76.029(3)
_cell_angle_gamma 81.505(3)
_cell_formula_units_Z 2
_cell_length_a 7.2020(15)
_cell_length_b 11.602(2)
_cell_length_c 12.935(3)
_cell_measurement_reflns_used 2125
_cell_measurement_temperature 293(2)
_cell_measurement_theta_max 25.58
_cell_measurement_theta_min 2.92
_cell_volume 977.4(3)
_computing_cell_refinement 'Bruker SMART'
_computing_data_collection 'Bruker SMART'
_computing_data_reduction 'Bruker SAINT'
_computing_molecular_graphics 'Bruker SHELXTL'
_computing_publication_material 'Bruker SHELXTL'
_computing_structure_refinement 'SHELXL-97 (Sheldrick, 1997)'
_computing_structure_solution 'SHELXS-97 (Sheldrick, 1990)'
_diffrn_ambient_temperature 293(2)
_diffrn_measured_fraction_theta_full 0.976
_diffrn_measured_fraction_theta_max 0.976
_diffrn_measurement_device_type 'CCD area detector'
_diffrn_measurement_method 'phi and omega scans'
_diffrn_radiation_monochromator graphite
_diffrn_radiation_source 'fine-focus sealed tube'
_diffrn_radiation_type MoK\a
_diffrn_radiation_wavelength 0.71073
_diffrn_reflns_av_R_equivalents 0.0330
_diffrn_reflns_av_sigmaI/netI 0.0599
_diffrn_reflns_limit_h_max 9
_diffrn_reflns_limit_h_min -9
_diffrn_reflns_limit_k_max 15
_diffrn_reflns_limit_k_min -12
_diffrn_reflns_limit_l_max 16
_diffrn_reflns_limit_l_min -16
_diffrn_reflns_number 8437
_diffrn_reflns_theta_full 27.53
_diffrn_reflns_theta_max 27.53
_diffrn_reflns_theta_min 1.72
_exptl_absorpt_coefficient_mu 0.098
_exptl_absorpt_correction_T_max 0.9894
_exptl_absorpt_correction_T_min 0.9874
_exptl_absorpt_correction_type multi-scan
_exptl_crystal_colour colorless
_exptl_crystal_density_diffrn 1.363
_exptl_crystal_density_method 'not measured'
_exptl_crystal_description block
_exptl_crystal_F_000 416
_exptl_crystal_size_max 0.13
_exptl_crystal_size_mid 0.12
_exptl_crystal_size_min 0.11
_refine_diff_density_max 0.200
_refine_diff_density_min -0.217
_refine_diff_density_rms 0.047
_refine_ls_extinction_method none
_refine_ls_goodness_of_fit_ref 0.994
_refine_ls_hydrogen_treatment mixed
_refine_ls_matrix_type full
_refine_ls_number_parameters 285
_refine_ls_number_reflns 4398
_refine_ls_number_restraints 0
_refine_ls_restrained_S_all 0.994
_refine_ls_R_factor_all 0.1050
_refine_ls_R_factor_gt 0.0553
_refine_ls_shift/su_max 0.001
_refine_ls_shift/su_mean 0.000
_refine_ls_structure_factor_coef Fsqd
_refine_ls_weighting_details 'calc w=1/[\s^2^(Fo^2^)+(0.0866P)^2^+0.0000P] where P=(Fo^2^+2Fc^2^)/3'
_refine_ls_weighting_scheme calc
_refine_ls_wR_factor_gt 0.1390
_refine_ls_wR_factor_ref 0.1683
_reflns_number_gt 2498
_reflns_number_total 4398
_reflns_threshold_expression >2sigma(I)
_cod_data_source_file jo6b00414_si_008.cif
_cod_data_source_block 130625b_0m
_cod_depositor_comments
;
The following automatic conversions were performed:

data item '_symmetry_cell_setting' value 'Triclinic' was changed to
'triclinic' in accordance with the
/home/saulius/struct/COD-crude-data/automatic-downloads/DataCite-retrospective/ACS/depositions/lib/dictionaries/cif_core.dic
dictionary named 'cif_core.dic' version 2.4.2 last updated on
2011-04-26.

Automatic conversion script
Id: cif_fix_values 6909 2019-04-08 15:41:33Z antanas 
;
_cod_original_cell_volume 977.4(4)
_cod_original_sg_symbol_H-M P-1
_cod_database_code 4036753

loop_
_symmetry_equiv_pos_as_xyz
'x, y, z'
'-x, -y, -z'

loop_
_atom_site_label
_atom_site_type_symbol
_atom_site_fract_x
_atom_site_fract_y
_atom_site_fract_z
_atom_site_U_iso_or_equiv
_atom_site_adp_type
_atom_site_occupancy
_atom_site_symmetry_multiplicity
_atom_site_calc_flag
_atom_site_refinement_flags
B1 B 0.2539(4) 0.6240(2) 0.2056(2) 0.0442(6) Uani 1 1 d .
C1 C 0.2641(4) 0.9119(2) 0.1785(2) 0.0523(6) Uani 1 1 d .
H1 H 0.1600 0.8881 0.1619 0.063 Uiso 1 1 calc R
F1 F 0.4196(2) 0.66905(13) 0.12683(10) 0.0594(4) Uani 1 1 d .
N1 N 0.3510(3) 1.01835(19) 0.11871(18) 0.0558(6) Uani 1 1 d .
O1 O 0.7752(4) 0.7776(2) 0.05892(17) 0.0737(6) Uani 1 1 d .
C2 C 0.3510(3) 0.8439(2) 0.26688(18) 0.0453(6) Uani 1 1 d .
F2 F 0.0956(2) 0.70014(12) 0.17029(12) 0.0629(4) Uani 1 1 d .
N2 N 0.2670(2) 0.62705(16) 0.32277(14) 0.0406(4) Uani 1 1 d .
C3 C 0.5053(3) 0.9144(2) 0.25998(19) 0.0455(5) Uani 1 1 d .
N3 N 0.2334(3) 0.49208(17) 0.21568(15) 0.0439(5) Uani 1 1 d .
C4 C 0.6507(4) 0.8958(2) 0.3198(2) 0.0564(6) Uani 1 1 d .
H4 H 0.6581 0.8252 0.3826 0.068 Uiso 1 1 calc R
C5 C 0.7832(4) 0.9835(3) 0.2846(2) 0.0682(8) Uani 1 1 d .
H5 H 0.8790 0.9721 0.3250 0.082 Uiso 1 1 calc R
C6 C 0.7766(4) 1.0892(3) 0.1895(2) 0.0695(8) Uani 1 1 d .
H6 H 0.8687 1.1464 0.1673 0.083 Uiso 1 1 calc R
C7 C 0.6369(4) 1.1097(2) 0.1287(2) 0.0647(7) Uani 1 1 d .
H7 H 0.6323 1.1799 0.0653 0.078 Uiso 1 1 calc R
C8 C 0.5023(4) 1.0223(2) 0.1649(2) 0.0504(6) Uani 1 1 d .
C9 C 0.3055(3) 0.7229(2) 0.34891(18) 0.0420(5) Uani 1 1 d .
C10 C 0.3026(3) 0.6823(2) 0.46741(18) 0.0441(5) Uani 1 1 d .
C11 C 0.3222(3) 0.7453(2) 0.5389(2) 0.0537(6) Uani 1 1 d .
H11 H 0.3441 0.8290 0.5104 0.064 Uiso 1 1 calc R
C12 C 0.3080(4) 0.6794(3) 0.6518(2) 0.0606(7) Uani 1 1 d .
H12 H 0.3211 0.7191 0.7005 0.073 Uiso 1 1 calc R
C13 C 0.2742(4) 0.5534(3) 0.6951(2) 0.0608(7) Uani 1 1 d .
H13 H 0.2681 0.5108 0.7718 0.073 Uiso 1 1 calc R
C14 C 0.2499(3) 0.4916(2) 0.62778(19) 0.0516(6) Uani 1 1 d .
H14 H 0.2249 0.4084 0.6579 0.062 Uiso 1 1 calc R
C15 C 0.2635(3) 0.5566(2) 0.51237(18) 0.0432(5) Uani 1 1 d .
C16 C 0.2425(3) 0.5216(2) 0.42120(17) 0.0401(5) Uani 1 1 d .
C17 C 0.2174(3) 0.4105(2) 0.41572(18) 0.0442(6) Uani 1 1 d .
H17 H 0.2006 0.3433 0.4825 0.053 Uiso 1 1 calc R
C18 C 0.2154(3) 0.3916(2) 0.31569(19) 0.0444(5) Uani 1 1 d .
C19 C 0.2005(3) 0.2844(2) 0.2921(2) 0.0516(6) Uani 1 1 d .
C20 C 0.2079(4) 0.3233(2) 0.1766(2) 0.0570(7) Uani 1 1 d .
H20 H 0.2016 0.2724 0.1361 0.068 Uiso 1 1 calc R
C21 C 0.2260(3) 0.4492(2) 0.1313(2) 0.0520(6) Uani 1 1 d .
C22 C 0.1866(4) 0.1567(2) 0.3750(2) 0.0710(8) Uani 1 1 d .
H22A H 0.3122 0.1220 0.3873 0.106 Uiso 1 1 calc R
H22B H 0.1328 0.1065 0.3460 0.106 Uiso 1 1 calc R
H22C H 0.1058 0.1590 0.4452 0.106 Uiso 1 1 calc R
C23 C 0.2366(4) 0.5325(3) 0.0123(2) 0.0653(7) Uani 1 1 d .
H23A H 0.1283 0.5919 0.0083 0.098 Uiso 1 1 calc R
H23B H 0.2355 0.4845 -0.0345 0.098 Uiso 1 1 calc R
H23C H 0.3528 0.5747 -0.0135 0.098 Uiso 1 1 calc R
H1A H 0.674(8) 0.735(4) 0.099(4) 0.16(2) Uiso 1 1 d .
H1B H 0.859(6) 0.787(4) 0.096(4) 0.142(17) Uiso 1 1 d .
H1' H 0.316(4) 1.086(3) 0.054(2) 0.072(8) Uiso 1 1 d .

loop_
_atom_site_aniso_label
_atom_site_aniso_U_11
_atom_site_aniso_U_22
_atom_site_aniso_U_33
_atom_site_aniso_U_23
_atom_site_aniso_U_13
_atom_site_aniso_U_12
B1 0.0456(14) 0.0480(15) 0.0364(14) -0.0055(12) -0.0131(11) -0.0092(12)
C1 0.0613(15) 0.0483(14) 0.0467(14) -0.0116(12) -0.0167(12) -0.0034(12)
F1 0.0704(9) 0.0670(9) 0.0378(7) -0.0116(7) 0.0000(6) -0.0286(7)
N1 0.0763(15) 0.0423(12) 0.0444(12) -0.0041(10) -0.0202(11) -0.0040(10)
O1 0.0705(14) 0.0821(15) 0.0591(13) -0.0012(11) -0.0268(11) -0.0116(11)
C2 0.0531(13) 0.0427(13) 0.0380(12) -0.0097(10) -0.0113(10) -0.0032(10)
F2 0.0711(9) 0.0571(9) 0.0651(9) -0.0109(7) -0.0397(8) 0.0002(7)
N2 0.0439(10) 0.0414(10) 0.0337(10) -0.0061(8) -0.0116(8) -0.0046(8)
C3 0.0505(13) 0.0419(13) 0.0417(13) -0.0116(10) -0.0084(10) -0.0037(10)
N3 0.0456(10) 0.0494(11) 0.0367(10) -0.0109(9) -0.0100(8) -0.0093(8)
C4 0.0608(15) 0.0525(15) 0.0528(15) -0.0110(12) -0.0157(12) -0.0050(12)
C5 0.0633(17) 0.0740(19) 0.0704(18) -0.0213(16) -0.0177(14) -0.0144(15)
C6 0.0705(18) 0.0639(18) 0.0698(19) -0.0157(16) -0.0040(15) -0.0254(15)
C7 0.0817(19) 0.0481(15) 0.0563(16) -0.0102(13) -0.0045(15) -0.0139(14)
C8 0.0649(15) 0.0401(13) 0.0434(13) -0.0119(11) -0.0097(12) -0.0030(11)
C9 0.0418(12) 0.0446(13) 0.0388(12) -0.0121(10) -0.0098(9) -0.0020(10)
C10 0.0423(12) 0.0512(14) 0.0370(12) -0.0137(11) -0.0078(10) -0.0008(10)
C11 0.0521(14) 0.0623(16) 0.0492(15) -0.0231(13) -0.0075(11) -0.0047(12)
C12 0.0609(16) 0.083(2) 0.0440(15) -0.0305(15) -0.0087(12) -0.0044(14)
C13 0.0578(15) 0.081(2) 0.0352(13) -0.0127(13) -0.0070(11) -0.0024(14)
C14 0.0517(14) 0.0609(16) 0.0346(12) -0.0084(12) -0.0060(10) -0.0043(12)
C15 0.0366(11) 0.0529(14) 0.0352(12) -0.0093(10) -0.0066(9) -0.0028(10)
C16 0.0405(11) 0.0426(12) 0.0326(11) -0.0057(10) -0.0081(9) -0.0052(9)
C17 0.0435(12) 0.0458(13) 0.0354(12) -0.0031(10) -0.0080(10) -0.0058(10)
C18 0.0449(12) 0.0428(13) 0.0427(13) -0.0088(11) -0.0112(10) -0.0049(10)
C19 0.0508(14) 0.0478(14) 0.0565(15) -0.0166(12) -0.0123(11) -0.0042(11)
C20 0.0622(15) 0.0577(16) 0.0591(16) -0.0270(14) -0.0134(13) -0.0078(12)
C21 0.0527(14) 0.0608(16) 0.0450(14) -0.0179(12) -0.0108(11) -0.0097(12)
C22 0.085(2) 0.0487(16) 0.0732(19) -0.0123(14) -0.0167(16) -0.0074(14)
C23 0.0810(19) 0.0760(19) 0.0456(14) -0.0207(14) -0.0164(13) -0.0191(15)

loop_
_atom_type_symbol
_atom_type_description
_atom_type_scat_dispersion_real
_atom_type_scat_dispersion_imag
_atom_type_scat_source
C C 0.0033 0.0016 'International Tables Vol C Tables 4.2.6.8 and 6.1.1.4'
H H 0.0000 0.0000 'International Tables Vol C Tables 4.2.6.8 and 6.1.1.4'
B B 0.0013 0.0007 'International Tables Vol C Tables 4.2.6.8 and 6.1.1.4'
N N 0.0061 0.0033 'International Tables Vol C Tables 4.2.6.8 and 6.1.1.4'
F F 0.0171 0.0103 'International Tables Vol C Tables 4.2.6.8 and 6.1.1.4'
O O 0.0106 0.0060 'International Tables Vol C Tables 4.2.6.8 and 6.1.1.4'

loop_
_geom_angle_atom_site_label_1
_geom_angle_atom_site_label_2
_geom_angle_atom_site_label_3
_geom_angle
F1 B1 F2 108.58(19)
F1 B1 N3 110.3(2)
F2 B1 N3 110.26(18)
F1 B1 N2 109.27(18)
F2 B1 N2 109.3(2)
N3 B1 N2 109.11(18)
N1 C1 C2 110.4(2)
N1 C1 H1 124.8
C2 C1 H1 124.8
C1 N1 C8 109.4(2)
C1 N1 H1' 128.3(16)
C8 N1 H1' 122.2(16)
H1A O1 H1B 118(4)
C1 C2 C3 106.1(2)
C1 C2 C9 127.9(2)
C3 C2 C9 126.0(2)
C9 N2 C16 109.23(18)
C9 N2 B1 128.52(18)
C16 N2 B1 122.23(18)
C4 C3 C8 118.0(2)
C4 C3 C2 135.2(2)
C8 C3 C2 106.7(2)
C21 N3 C18 107.28(19)
C21 N3 B1 127.54(19)
C18 N3 B1 125.18(19)
C5 C4 C3 119.0(2)
C5 C4 H4 120.5
C3 C4 H4 120.5
C4 C5 C6 121.4(3)
C4 C5 H5 119.3
C6 C5 H5 119.3
C7 C6 C5 120.9(3)
C7 C6 H6 119.5
C5 C6 H6 119.5
C6 C7 C8 117.7(2)
C6 C7 H7 121.2
C8 C7 H7 121.2
N1 C8 C7 129.7(2)
N1 C8 C3 107.4(2)
C7 C8 C3 122.9(2)
N2 C9 C10 108.63(19)
N2 C9 C2 124.3(2)
C10 C9 C2 127.0(2)
C15 C10 C11 120.3(2)
C15 C10 C9 107.5(2)
C11 C10 C9 132.1(2)
C12 C11 C10 118.0(2)
C12 C11 H11 121.0
C10 C11 H11 121.0
C11 C12 C13 121.2(2)
C11 C12 H12 119.4
C13 C12 H12 119.4
C14 C13 C12 121.7(2)
C14 C13 H13 119.1
C12 C13 H13 119.1
C13 C14 C15 118.3(2)
C13 C14 H14 120.9
C15 C14 H14 120.9
C14 C15 C10 120.5(2)
C14 C15 C16 132.4(2)
C10 C15 C16 107.06(18)
C17 C16 N2 120.7(2)
C17 C16 C15 131.6(2)
N2 C16 C15 107.55(18)
C16 C17 C18 123.6(2)
C16 C17 H17 118.2
C18 C17 H17 118.2
N3 C18 C17 118.9(2)
N3 C18 C19 109.1(2)
C17 C18 C19 132.0(2)
C20 C19 C18 105.5(2)
C20 C19 C22 128.4(2)
C18 C19 C22 126.1(2)
C21 C20 C19 109.4(2)
C21 C20 H20 125.3
C19 C20 H20 125.3
N3 C21 C20 108.8(2)
N3 C21 C23 122.1(2)
C20 C21 C23 129.2(2)
C19 C22 H22A 109.5
C19 C22 H22B 109.5
H22A C22 H22B 109.5
C19 C22 H22C 109.5
H22A C22 H22C 109.5
H22B C22 H22C 109.5
C21 C23 H23A 109.5
C21 C23 H23B 109.5
H23A C23 H23B 109.5
C21 C23 H23C 109.5
H23A C23 H23C 109.5
H23B C23 H23C 109.5

loop_
_geom_bond_atom_site_label_1
_geom_bond_atom_site_label_2
_geom_bond_distance
B1 F1 1.397(3)
B1 F2 1.398(3)
B1 N3 1.515(3)
B1 N2 1.554(3)
C1 N1 1.352(3)
C1 C2 1.370(3)
C1 H1 0.9300
N1 C8 1.376(3)
N1 H1' 0.98(3)
O1 H1A 0.89(5)
O1 H1B 0.90(5)
C2 C3 1.442(3)
C2 C9 1.452(3)
N2 C9 1.354(3)
N2 C16 1.411(3)
C3 C4 1.396(3)
C3 C8 1.409(3)
N3 C21 1.366(3)
N3 C18 1.391(3)
C4 C5 1.378(4)
C4 H4 0.9300
C5 C6 1.397(4)
C5 H5 0.9300
C6 C7 1.366(4)
C6 H6 0.9300
C7 C8 1.386(3)
C7 H7 0.9300
C9 C10 1.430(3)
C10 C15 1.407(3)
C10 C11 1.409(3)
C11 C12 1.372(3)
C11 H11 0.9300
C12 C13 1.402(4)
C12 H12 0.9300
C13 C14 1.364(3)
C13 H13 0.9300
C14 C15 1.398(3)
C14 H14 0.9300
C15 C16 1.423(3)
C16 C17 1.356(3)
C17 C18 1.391(3)
C17 H17 0.9300
C18 C19 1.407(3)
C19 C20 1.387(3)
C19 C22 1.488(3)
C20 C21 1.379(3)
C20 H20 0.9300
C21 C23 1.486(3)
C22 H22A 0.9600
C22 H22B 0.9600
C22 H22C 0.9600
C23 H23A 0.9600
C23 H23B 0.9600
C23 H23C 0.9600
